data_7051777
loop_
_publ_author_name
'Plutnar, Jan'
'Havl\'i\<ckov\'a, Jana'
'Kotek, Jan'
'Hermann, Petr'
'Luke\<s, Ivan'

_publ_section_title
;
 Unsymmetrically substituted side-bridged cyclam derivatives and their
 Cu(ii) and Zn(ii) complexes
;
_journal_issue 3
_journal_name_full 'New Journal of Chemistry'
_journal_page_first 496
_journal_paper_doi 10.1039/b709747f
_journal_volume 32
_journal_year 2008
_chemical_compound_source 'synthesized by the authors'
_chemical_formula_moiety 'C21 H34 Br N5 O4, Br, 2.5(H2 O)'
_chemical_formula_sum 'C21 H39 Br N5 O6.5'
_chemical_formula_weight 545.48
_chemical_name_systematic
;
?
;
_space_group_IT_number 15
_symmetry_cell_setting monoclinic
_symmetry_space_group_name_Hall '-C 2yc'
_symmetry_space_group_name_H-M 'C 1 2/c 1'
_atom_sites_solution_hydrogens geom
_atom_sites_solution_primary direct
_atom_sites_solution_secondary difmap
_audit_creation_method SHELXL-97
_cell_angle_alpha 90.00
_cell_angle_beta 97.7160(11)
_cell_angle_gamma 90.00
_cell_formula_units_Z 8
_cell_length_a 19.4788(4)
_cell_length_b 19.7272(4)
_cell_length_c 13.7214(3)
_cell_measurement_reflns_used 28613
_cell_measurement_temperature 150(1)
_cell_measurement_theta_max 27.48
_cell_measurement_theta_min 1.00
_cell_volume 5224.88(19)
_computing_cell_refinement 'COLLECT and DENZO'
_computing_data_collection 'COLLECT (Hooft, 1998) and DENZO (Otwinowski & Minor, 1997)'
_computing_data_reduction 'COLLECT and DENZO'
_computing_structure_refinement 'SHELXL-97 (Sheldrick, 1997)'
_computing_structure_solution 'SIR92 (Altomare et al., 1994)'
_diffrn_ambient_temperature 150(1)
_diffrn_detector_area_resol_mean 9.091
_diffrn_measured_fraction_theta_full 0.995
_diffrn_measured_fraction_theta_max 0.995
_diffrn_measurement_device_type 'Nonius KappaCCD area detector'
_diffrn_measurement_method '\f and \w scans to fill the Ewald sphere'
_diffrn_radiation_monochromator graphite
_diffrn_radiation_source 'fine-focus sealed tube'
_diffrn_radiation_type MoK\a
_diffrn_radiation_wavelength 0.71073
_diffrn_reflns_av_R_equivalents 0.0568
_diffrn_reflns_av_sigmaI/netI 0.0293
_diffrn_reflns_limit_h_max 25
_diffrn_reflns_limit_h_min -25
_diffrn_reflns_limit_k_max 25
_diffrn_reflns_limit_k_min -25
_diffrn_reflns_limit_l_max 17
_diffrn_reflns_limit_l_min -17
_diffrn_reflns_number 36155
_diffrn_reflns_theta_full 27.50
_diffrn_reflns_theta_max 27.50
_diffrn_reflns_theta_min 3.44
_diffrn_standards_number 0
_exptl_absorpt_coefficient_mu 1.619
_exptl_absorpt_correction_T_max 0.65102
_exptl_absorpt_correction_T_min 0.48056
_exptl_absorpt_correction_type integration
_exptl_absorpt_process_details
;
Gaussian integration (Coppens, 1970)
;
_exptl_crystal_colour colourless
_exptl_crystal_density_diffrn 1.387
_exptl_crystal_density_method 'not measured'
_exptl_crystal_description prism
_exptl_crystal_F_000 2296
_exptl_crystal_size_max 0.55
_exptl_crystal_size_mid 0.43
_exptl_crystal_size_min 0.25
_refine_diff_density_max 0.907
_refine_diff_density_min -0.935
_refine_diff_density_rms 0.091
_refine_ls_extinction_method none
_refine_ls_goodness_of_fit_ref 1.045
_refine_ls_hydrogen_treatment constr
_refine_ls_matrix_type full
_refine_ls_number_parameters 311
_refine_ls_number_reflns 5978
_refine_ls_number_restraints 0
_refine_ls_restrained_S_all 1.045
_refine_ls_R_factor_all 0.0736
_refine_ls_R_factor_gt 0.0590
_refine_ls_shift/su_max 0.000
_refine_ls_shift/su_mean 0.000
_refine_ls_structure_factor_coef Fsqd
_refine_ls_weighting_details 'calc w=1/[\s^2^(Fo^2^)+(0.1030P)^2^+13.3827P] where P=(Fo^2^+2Fc^2^)/3'
_refine_ls_weighting_scheme calc
_refine_ls_wR_factor_gt 0.1680
_refine_ls_wR_factor_ref 0.1828
_reflns_number_gt 4839
_reflns_number_total 5978
_reflns_threshold_expression >2sigma(I)
_cod_data_source_file b709747f.txt
_cod_data_source_block redacoh
_cod_original_sg_symbol_H-M 'C 2/c'
_cod_original_formula_sum 'C21 H39 Br N5 O6.50'
_cod_database_code 7051777

loop_
_symmetry_equiv_pos_as_xyz
'x, y, z'
'-x, y, -z+1/2'
'x+1/2, y+1/2, z'
'-x+1/2, y+1/2, -z+1/2'
'-x, -y, -z'
'x, -y, z-1/2'
'-x+1/2, -y+1/2, -z'
'x+1/2, -y+1/2, z-1/2'

loop_
_atom_site_label
_atom_site_type_symbol
_atom_site_fract_x
_atom_site_fract_y
_atom_site_fract_z
_atom_site_U_iso_or_equiv
_atom_site_adp_type
_atom_site_occupancy
_atom_site_symmetry_multiplicity
_atom_site_calc_flag
_atom_site_refinement_flags
_atom_site_disorder_assembly
_atom_site_disorder_group
Br1 Br 0.167766(19) 0.359609(18) 0.12895(2) 0.04671(16) Uani 1 1 d . . .
N1 N 0.28438(18) 0.01400(15) 0.1552(2) 0.0454(7) Uani 1 1 d . . .
C2 C 0.3651(2) 0.0161(2) 0.1578(4) 0.0641(11) Uani 1 1 d . . .
H21 H 0.3772 -0.0159 0.1092 0.077 Uiso 0.620(12) 1 d PR . .
H22 H 0.3861 0.0000 0.2217 0.077 Uiso 0.620(12) 1 d PR . .
H23 H 0.3835 -0.0275 0.1811 0.077 Uiso 0.380(12) 1 d PR . .
H24 H 0.3751 0.0216 0.0909 0.077 Uiso 0.380(12) 1 d PR . .
C3A C 0.4001(4) 0.0880(3) 0.1378(5) 0.0548(16) Uani 0.620(12) 1 d P . .
H31 H 0.4475 0.0786 0.1273 0.066 Uiso 0.620(12) 1 d PR . .
H32 H 0.3764 0.1045 0.0756 0.066 Uiso 0.620(12) 1 d PR . .
C3B C 0.4021(6) 0.0702(5) 0.2183(9) 0.0548(16) Uani 0.38 1 d P . .
H33 H 0.3879 0.0646 0.2829 0.066 Uiso 0.380(12) 1 d PR . .
H34 H 0.4505 0.0569 0.2252 0.066 Uiso 0.380(12) 1 d PR . .
C4 C 0.4033(3) 0.1426(2) 0.2025(6) 0.084(2) Uani 1 1 d . . .
H41 H 0.4408 0.1717 0.1881 0.101 Uiso 0.620(12) 1 d PR . .
H42 H 0.4170 0.1242 0.2678 0.101 Uiso 0.620(12) 1 d PR . .
H43 H 0.4162 0.1492 0.1374 0.101 Uiso 0.380(12) 1 d PR . .
H44 H 0.4408 0.1609 0.2486 0.101 Uiso 0.380(12) 1 d PR . .
N5 N 0.34344(16) 0.18643(15) 0.2092(2) 0.0466(7) Uani 1 1 d . . .
C6 C 0.3525(2) 0.2229(2) 0.3026(3) 0.0580(11) Uani 1 1 d . . .
H61 H 0.3865 0.2585 0.2998 0.070 Uiso 1 1 calc R . .
H62 H 0.3704 0.1919 0.3547 0.070 Uiso 1 1 calc R . .
C7 C 0.2860(2) 0.25391(19) 0.3269(3) 0.0533(10) Uani 1 1 d . . .
H71 H 0.2945 0.2772 0.3896 0.064 Uiso 1 1 calc R . .
H72 H 0.2689 0.2868 0.2769 0.064 Uiso 1 1 calc R . .
N8 N 0.23311(17) 0.19958(14) 0.3318(2) 0.0432(7) Uani 1 1 d . . .
H81 H 0.2343 0.1715 0.2804 0.056 Uiso 1 1 calc R . .
H82 H 0.2451 0.1753 0.3870 0.056 Uiso 1 1 calc R . .
C9 C 0.1609(2) 0.22372(19) 0.3310(3) 0.0538(9) Uani 1 1 d . . .
H91 H 0.1494 0.2552 0.2770 0.065 Uiso 1 1 calc R . .
H92 H 0.1571 0.2477 0.3918 0.065 Uiso 1 1 calc R . .
C10 C 0.1101(2) 0.1649(2) 0.3202(3) 0.0533(9) Uani 1 1 d . . .
H101 H 0.0646 0.1817 0.3290 0.064 Uiso 1 1 calc R . .
H102 H 0.1239 0.1323 0.3721 0.064 Uiso 1 1 calc R . .
C11 C 0.1051(2) 0.1286(2) 0.2212(3) 0.0550(10) Uani 1 1 d . . .
H111 H 0.0710 0.0925 0.2194 0.066 Uiso 1 1 calc R . .
H112 H 0.0893 0.1604 0.1690 0.066 Uiso 1 1 calc R . .
N12 N 0.17239(15) 0.09944(14) 0.2035(2) 0.0387(6) Uani 1 1 d . . .
C13 C 0.1942(2) 0.04057(18) 0.2641(3) 0.0541(10) Uani 1 1 d . . .
H131 H 0.1673 0.0012 0.2399 0.065 Uiso 1 1 calc R . .
H132 H 0.1866 0.0488 0.3315 0.065 Uiso 1 1 calc R . .
C14 C 0.2714(3) 0.0276(2) 0.2597(3) 0.0575(10) Uani 1 1 d . . .
H141 H 0.2980 0.0668 0.2851 0.069 Uiso 1 1 calc R . .
H142 H 0.2866 -0.0110 0.3007 0.069 Uiso 1 1 calc R . .
C15 C 0.17581(19) 0.08115(19) 0.1006(3) 0.0430(8) Uani 1 1 d . . .
H151 H 0.1577 0.1180 0.0579 0.052 Uiso 1 1 calc R . .
H152 H 0.1476 0.0413 0.0833 0.052 Uiso 1 1 calc R . .
C16 C 0.24933(19) 0.06704(17) 0.0862(3) 0.0418(7) Uani 1 1 d . . .
H161 H 0.2756 0.1089 0.0953 0.050 Uiso 1 1 calc R . .
H162 H 0.2503 0.0522 0.0190 0.050 Uiso 1 1 calc R . .
C20 C 0.2622(3) -0.05649(19) 0.1268(3) 0.0578(11) Uani 1 1 d . . .
H201 H 0.2130 -0.0594 0.1318 0.069 Uiso 1 1 calc R . .
H202 H 0.2855 -0.0864 0.1768 0.069 Uiso 1 1 calc R . .
C21 C 0.2727(2) -0.0871(2) 0.0256(3) 0.0504(9) Uani 1 1 d . . .
O211 O 0.2577(3) -0.13962(18) 0.0110(3) 0.1001(17) Uani 1 1 d . . .
O212 O 0.3047(2) -0.0501(2) -0.0285(3) 0.0862(11) Uani 1 1 d . . .
C30 C 0.32632(17) 0.23209(17) 0.1235(2) 0.0389(7) Uani 1 1 d . . .
H301 H 0.2830 0.2549 0.1297 0.047 Uiso 1 1 calc R . .
H302 H 0.3191 0.2047 0.0643 0.047 Uiso 1 1 calc R . .
C31 C 0.38092(17) 0.28544(17) 0.1112(2) 0.0376(7) Uani 1 1 d . . .
C32 C 0.43625(19) 0.2705(2) 0.0610(3) 0.0459(8) Uani 1 1 d . . .
H321 H 0.4390 0.2278 0.0331 0.055 Uiso 1 1 calc R . .
C33 C 0.4870(2) 0.3172(2) 0.0514(3) 0.0521(9) Uani 1 1 d . . .
H331 H 0.5238 0.3069 0.0173 0.063 Uiso 1 1 calc R . .
C34 C 0.4818(2) 0.3796(2) 0.0935(3) 0.0576(11) Uani 1 1 d . . .
N34 N 0.5370(3) 0.4295(3) 0.0863(4) 0.105(2) Uani 1 1 d . . .
O341 O 0.5265(3) 0.4881(3) 0.1146(4) 0.144(3) Uani 1 1 d . . .
O342 O 0.5887(3) 0.4110(3) 0.0520(4) 0.144(3) Uani 1 1 d . . .
C35 C 0.4271(2) 0.3977(2) 0.1422(3) 0.0559(10) Uani 1 1 d . . .
H351 H 0.4245 0.4408 0.1690 0.067 Uiso 1 1 calc R . .
C36 C 0.3762(2) 0.35003(17) 0.1503(3) 0.0437(8) Uani 1 1 d . . .
H361 H 0.3385 0.3612 0.1821 0.052 Uiso 1 1 calc R . .
O1W O 0.0112(3) 0.2999(3) 0.1539(5) 0.140(2) Uani 1 1 d . . .
O2W O 0.4382(3) 0.1242(7) 0.4945(6) 0.295(8) Uani 1 1 d . . .
O3W O 0.4571(7) -0.0129(9) 0.4174(10) 0.186(8) Uani 0.50 1 d P . .

loop_
_atom_site_aniso_label
_atom_site_aniso_U_11
_atom_site_aniso_U_22
_atom_site_aniso_U_33
_atom_site_aniso_U_23
_atom_site_aniso_U_13
_atom_site_aniso_U_12
Br1 0.0567(2) 0.0486(2) 0.0347(2) -0.00303(14) 0.00553(15) -0.01041(15)
N1 0.070(2) 0.0358(14) 0.0305(14) -0.0027(11) 0.0059(13) 0.0021(13)
C2 0.068(3) 0.058(2) 0.064(3) -0.005(2) 0.002(2) 0.011(2)
C3A 0.057(3) 0.048(3) 0.057(3) 0.002(2) -0.001(3) -0.001(2)
C3B 0.057(3) 0.048(3) 0.057(3) 0.002(2) -0.001(3) -0.001(2)
C4 0.047(2) 0.048(2) 0.159(6) 0.021(3) 0.023(3) 0.0007(18)
N5 0.0449(16) 0.0401(15) 0.0547(18) 0.0078(13) 0.0063(13) -0.0044(12)
C6 0.064(2) 0.062(2) 0.043(2) 0.0142(18) -0.0120(18) -0.024(2)
C7 0.086(3) 0.0426(19) 0.0303(17) -0.0032(14) 0.0061(17) -0.0234(19)
N8 0.0688(19) 0.0335(13) 0.0285(13) 0.0008(11) 0.0116(13) -0.0077(13)
C9 0.076(3) 0.0416(19) 0.046(2) -0.0012(16) 0.0186(19) 0.0054(18)
C10 0.063(2) 0.053(2) 0.048(2) -0.0018(18) 0.0238(18) 0.0023(18)
C11 0.048(2) 0.070(3) 0.049(2) -0.0111(19) 0.0127(17) -0.0028(18)
N12 0.0490(15) 0.0368(14) 0.0317(13) -0.0004(11) 0.0105(11) -0.0055(11)
C13 0.092(3) 0.0369(18) 0.0371(19) 0.0022(15) 0.0218(19) -0.0048(18)
C14 0.089(3) 0.045(2) 0.0367(19) -0.0016(15) 0.0028(19) 0.007(2)
C15 0.0522(19) 0.0470(18) 0.0298(15) -0.0033(14) 0.0057(14) -0.0115(15)
C16 0.057(2) 0.0348(16) 0.0348(16) 0.0038(13) 0.0104(14) -0.0032(14)
C20 0.096(3) 0.0370(18) 0.039(2) -0.0009(15) 0.006(2) 0.0003(19)
C21 0.068(2) 0.055(2) 0.0287(17) 0.0097(16) 0.0069(16) 0.0116(18)
O211 0.204(5) 0.061(2) 0.0353(17) -0.0115(15) 0.014(2) 0.009(2)
O212 0.127(3) 0.082(2) 0.0544(19) -0.0087(17) 0.030(2) -0.018(2)
C30 0.0422(16) 0.0400(16) 0.0354(16) -0.0038(13) 0.0083(13) -0.0078(13)
C31 0.0418(16) 0.0428(17) 0.0292(15) -0.0036(13) 0.0080(12) -0.0089(13)
C32 0.0512(19) 0.0495(19) 0.0400(18) -0.0122(15) 0.0168(15) -0.0097(16)
C33 0.0480(19) 0.069(3) 0.0420(19) -0.0142(18) 0.0164(16) -0.0166(18)
C34 0.061(2) 0.072(3) 0.043(2) -0.0192(19) 0.0183(17) -0.038(2)
N34 0.117(4) 0.119(4) 0.092(3) -0.059(3) 0.064(3) -0.087(3)
O341 0.192(5) 0.119(4) 0.146(4) -0.083(3) 0.112(4) -0.123(4)
O342 0.116(4) 0.172(5) 0.164(5) -0.088(4) 0.094(4) -0.104(4)
C35 0.075(3) 0.052(2) 0.045(2) -0.0193(17) 0.0253(19) -0.0273(19)
C36 0.055(2) 0.0420(18) 0.0373(18) -0.0080(14) 0.0194(15) -0.0102(15)
O1W 0.101(3) 0.160(5) 0.178(6) -0.050(4) 0.082(4) -0.042(3)
O2W 0.097(4) 0.59(2) 0.184(7) 0.261(11) -0.026(4) -0.085(7)
O3W 0.127(9) 0.260(17) 0.154(11) 0.102(11) -0.042(8) -0.108(10)

loop_
_atom_type_symbol
_atom_type_description
_atom_type_scat_dispersion_real
_atom_type_scat_dispersion_imag
_atom_type_scat_source
C C 0.0033 0.0016 'International Tables Vol C Tables 4.2.6.8 and 6.1.1.4'
H H 0.0000 0.0000 'International Tables Vol C Tables 4.2.6.8 and 6.1.1.4'
N N 0.0061 0.0033 'International Tables Vol C Tables 4.2.6.8 and 6.1.1.4'
O O 0.0106 0.0060 'International Tables Vol C Tables 4.2.6.8 and 6.1.1.4'
Br Br -0.2901 2.4595 'International Tables Vol C Tables 4.2.6.8 and 6.1.1.4'

loop_
_geom_angle_atom_site_label_1
_geom_angle_atom_site_label_2
_geom_angle_atom_site_label_3
_geom_angle
_geom_angle_site_symmetry_1
_geom_angle_site_symmetry_3
_geom_angle_publ_flag
C20 N1 C16 113.0(3) . . ?
C20 N1 C14 109.5(3) . . ?
C16 N1 C14 110.6(3) . . ?
C20 N1 C2 106.6(3) . . ?
C16 N1 C2 111.3(3) . . ?
C14 N1 C2 105.6(3) . . ?
C3B C2 N1 116.4(6) . . ?
C3B C2 C3A 43.6(5) . . ?
N1 C2 C3A 117.7(4) . . ?
C3B C2 H21 135.2 . . ?
N1 C2 H21 107.6 . . ?
C3A C2 H21 107.9 . . ?
C3B C2 H22 67.3 . . ?
N1 C2 H22 108.2 . . ?
C3A C2 H22 107.8 . . ?
H21 C2 H22 107.2 . . ?
C3B C2 H23 108.9 . . ?
N1 C2 H23 108.1 . . ?
C3A C2 H23 133.6 . . ?
H21 C2 H23 62.3 . . ?
H22 C2 H23 47.1 . . ?
C3B C2 H24 107.8 . . ?
N1 C2 H24 108.0 . . ?
C3A C2 H24 66.2 . . ?
H21 C2 H24 47.5 . . ?
H22 C2 H24 141.2 . . ?
H23 C2 H24 107.4 . . ?
C3B C3A C4 68.5(7) . . ?
C3B C3A C2 61.9(6) . . ?
C4 C3A C2 123.7(6) . . ?
C3B C3A H24 96.3 . . ?
C4 C3A H24 157.8 . . ?
C2 C3A H24 36.0 . . ?
C3B C3A H31 100.0 . . ?
C4 C3A H31 106.4 . . ?
C2 C3A H31 106.8 . . ?
H24 C3A H31 91.7 . . ?
C3B C3A H32 153.3 . . ?
C4 C3A H32 106.1 . . ?
C2 C3A H32 106.3 . . ?
H24 C3A H32 80.0 . . ?
H31 C3A H32 106.5 . . ?
C3B C3A H34 38.0 . . ?
C4 C3A H34 81.1 . . ?
C2 C3A H34 76.2 . . ?
H24 C3A H34 96.9 . . ?
H31 C3A H34 61.9 . . ?
H32 C3A H34 168.1 . . ?
C3B C3A H43 108.9 . . ?
C4 C3A H43 42.7 . . ?
C2 C3A H43 164.5 . . ?
H24 C3A H43 154.7 . . ?
H31 C3A H43 86.6 . . ?
H32 C3A H43 76.3 . . ?
H34 C3A H43 104.5 . . ?
C3A C3B C4 63.5(7) . . ?
C3A C3B C2 74.5(7) . . ?
C4 C3B C2 130.2(9) . . ?
C3A C3B H22 110.5 . . ?
C4 C3B H22 167.3 . . ?
C2 C3B H22 39.0 . . ?
C3A C3B H33 158.7 . . ?
C4 C3B H33 105.1 . . ?
C2 C3B H33 104.7 . . ?
H22 C3B H33 76.6 . . ?
C3A C3B H34 94.8 . . ?
C4 C3B H34 104.3 . . ?
C2 C3B H34 104.8 . . ?
H22 C3B H34 87.1 . . ?
H33 C3B H34 105.9 . . ?
C3A C3B H42 103.3 . . ?
C4 C3B H42 41.1 . . ?
C2 C3B H42 163.7 . . ?
H22 C3B H42 146.2 . . ?
H33 C3B H42 71.4 . . ?
H34 C3B H42 91.4 . . ?
C3A C4 C3B 48.0(6) . . ?
C3A C4 N5 122.0(5) . . ?
C3B C4 N5 123.1(6) . . ?
C3A C4 H41 107.3 . . ?
C3B C4 H41 130.0 . . ?
N5 C4 H41 106.9 . . ?
C3A C4 H42 106.5 . . ?
C3B C4 H42 60.0 . . ?
N5 C4 H42 106.6 . . ?
H41 C4 H42 106.7 . . ?
C3A C4 H43 60.7 . . ?
C3B C4 H43 106.4 . . ?
N5 C4 H43 106.6 . . ?
H41 C4 H43 55.7 . . ?
H42 C4 H43 145.9 . . ?
C3A C4 H44 131.9 . . ?
C3B C4 H44 107.2 . . ?
N5 C4 H44 106.1 . . ?
H41 C4 H44 52.4 . . ?
H42 C4 H44 56.4 . . ?
H43 C4 H44 106.5 . . ?
C6 N5 C4 110.0(4) . . ?
C6 N5 C30 112.6(3) . . ?
C4 N5 C30 113.9(4) . . ?
N5 C6 C7 112.8(3) . . ?
N5 C6 H61 109.0 . . ?
C7 C6 H61 109.0 . . ?
N5 C6 H62 109.0 . . ?
C7 C6 H62 109.0 . . ?
H61 C6 H62 107.8 . . ?
N8 C7 C6 109.7(3) . . ?
N8 C7 H71 109.7 . . ?
C6 C7 H71 109.7 . . ?
N8 C7 H72 109.7 . . ?
C6 C7 H72 109.7 . . ?
H71 C7 H72 108.2 . . ?
C9 N8 C7 115.3(3) . . ?
C9 N8 H81 108.4 . . ?
C7 N8 H81 108.4 . . ?
C9 N8 H82 108.4 . . ?
C7 N8 H82 108.4 . . ?
H81 N8 H82 107.5 . . ?
N8 C9 C10 111.1(3) . . ?
N8 C9 H91 109.4 . . ?
C10 C9 H91 109.4 . . ?
N8 C9 H92 109.4 . . ?
C10 C9 H92 109.4 . . ?
H91 C9 H92 108.0 . . ?
C9 C10 C11 114.1(3) . . ?
C9 C10 H101 108.7 . . ?
C11 C10 H101 108.7 . . ?
C9 C10 H102 108.7 . . ?
C11 C10 H102 108.7 . . ?
H101 C10 H102 107.6 . . ?
N12 C11 C10 112.0(3) . . ?
N12 C11 H111 109.2 . . ?
C10 C11 H111 109.2 . . ?
N12 C11 H112 109.2 . . ?
C10 C11 H112 109.2 . . ?
H111 C11 H112 107.9 . . ?
C13 N12 C15 107.8(3) . . ?
C13 N12 C11 114.3(3) . . ?
C15 N12 C11 114.1(3) . . ?
N12 C13 C14 108.8(3) . . ?
N12 C13 H131 109.9 . . ?
C14 C13 H131 109.9 . . ?
N12 C13 H132 109.9 . . ?
C14 C13 H132 109.9 . . ?
H131 C13 H132 108.3 . . ?
N1 C14 C13 110.9(3) . . ?
N1 C14 H141 109.5 . . ?
C13 C14 H141 109.5 . . ?
N1 C14 H142 109.5 . . ?
C13 C14 H142 109.5 . . ?
H141 C14 H142 108.1 . . ?
N12 C15 C16 109.9(3) . . ?
N12 C15 H151 109.7 . . ?
C16 C15 H151 109.7 . . ?
N12 C15 H152 109.7 . . ?
C16 C15 H152 109.7 . . ?
H151 C15 H152 108.2 . . ?
C15 C16 N1 113.9(3) . . ?
C15 C16 H161 108.8 . . ?
N1 C16 H161 108.8 . . ?
C15 C16 H162 108.8 . . ?
N1 C16 H162 108.8 . . ?
H161 C16 H162 107.7 . . ?
N1 C20 C21 121.8(4) . . ?
N1 C20 H201 106.9 . . ?
C21 C20 H201 106.9 . . ?
N1 C20 H202 106.9 . . ?
C21 C20 H202 106.9 . . ?
H201 C20 H202 106.7 . . ?
O211 C21 O212 125.6(4) . . ?
O211 C21 C20 118.1(4) . . ?
O212 C21 C20 115.8(4) . . ?
N5 C30 C31 114.9(3) . . ?
N5 C30 H301 108.5 . . ?
C31 C30 H301 108.5 . . ?
N5 C30 H302 108.5 . . ?
C31 C30 H302 108.5 . . ?
H301 C30 H302 107.5 . . ?
C32 C31 C36 118.8(3) . . ?
C32 C31 C30 120.6(3) . . ?
C36 C31 C30 120.6(3) . . ?
C33 C32 C31 121.5(3) . . ?
C33 C32 H321 119.2 . . ?
C31 C32 H321 119.2 . . ?
C34 C33 C32 118.1(4) . . ?
C34 C33 H331 121.0 . . ?
C32 C33 H331 121.0 . . ?
C33 C34 C35 122.8(3) . . ?
C33 C34 N34 118.6(4) . . ?
C35 C34 N34 118.6(4) . . ?
O342 N34 O341 125.1(4) . . ?
O342 N34 C34 118.2(5) . . ?
O341 N34 C34 116.7(5) . . ?
C34 C35 C36 118.2(4) . . ?
C34 C35 H351 120.9 . . ?
C36 C35 H351 120.9 . . ?
C35 C36 C31 120.6(3) . . ?
C35 C36 H361 119.7 . . ?
C31 C36 H361 119.7 . . ?

loop_
_geom_bond_atom_site_label_1
_geom_bond_atom_site_label_2
_geom_bond_distance
_geom_bond_site_symmetry_2
_geom_bond_publ_flag
N1 C20 1.492(5) . ?
N1 C16 1.511(4) . ?
N1 C14 1.513(5) . ?
N1 C2 1.568(6) . ?
C2 C3B 1.478(12) . ?
C2 C3A 1.614(8) . ?
C2 H21 0.9700 . ?
C2 H22 0.9700 . ?
C2 H23 0.9700 . ?
C2 H24 0.9700 . ?
C3A C3B 1.155(13) . ?
C3A C4 1.392(9) . ?
C3A H24 1.5116 . ?
C3A H31 0.9700 . ?
C3A H32 0.9700 . ?
C3A H34 1.5687 . ?
C3A H43 1.2469 . ?
C3B C4 1.446(11) . ?
C3B H22 1.4209 . ?
C3B H33 0.9700 . ?
C3B H34 0.9700 . ?
C3B H42 1.2770 . ?
C4 N5 1.464(6) . ?
C4 H41 0.9700 . ?
C4 H42 0.9700 . ?
C4 H43 0.9700 . ?
C4 H44 0.9700 . ?
N5 C6 1.459(5) . ?
N5 C30 1.484(5) . ?
C6 C7 1.510(7) . ?
C6 H61 0.9700 . ?
C6 H62 0.9700 . ?
C7 N8 1.494(5) . ?
C7 H71 0.9700 . ?
C7 H72 0.9700 . ?
N8 C9 1.483(5) . ?
N8 H81 0.9000 . ?
N8 H82 0.9000 . ?
C9 C10 1.520(6) . ?
C9 H91 0.9700 . ?
C9 H92 0.9700 . ?
C10 C11 1.527(6) . ?
C10 H101 0.9700 . ?
C10 H102 0.9700 . ?
C11 N12 1.481(5) . ?
C11 H111 0.9700 . ?
C11 H112 0.9700 . ?
N12 C13 1.458(5) . ?
N12 C15 1.468(4) . ?
C13 C14 1.534(6) . ?
C13 H131 0.9700 . ?
C13 H132 0.9700 . ?
C14 H141 0.9700 . ?
C14 H142 0.9700 . ?
C15 C16 1.498(5) . ?
C15 H151 0.9700 . ?
C15 H152 0.9700 . ?
C16 H161 0.9700 . ?
C16 H162 0.9700 . ?
C20 C21 1.552(5) . ?
C20 H201 0.9700 . ?
C20 H202 0.9700 . ?
C21 O211 1.088(5) . ?
C21 O212 1.264(5) . ?
C30 C31 1.522(4) . ?
C30 H301 0.9700 . ?
C30 H302 0.9700 . ?
C31 C32 1.387(5) . ?
C31 C36 1.390(5) . ?
C32 C33 1.370(5) . ?
C32 H321 0.9300 . ?
C33 C34 1.369(6) . ?
C33 H331 0.9300 . ?
C34 C35 1.378(6) . ?
C34 N34 1.470(5) . ?
N34 O342 1.223(7) . ?
N34 O341 1.245(7) . ?
C35 C36 1.381(5) . ?
C35 H351 0.9300 . ?
C36 H361 0.9300 . ?
